data_4347783
loop_
_publ_author_name
'Axthammer, Quirin J.'
'Klap\"otke, Thomas M'
'Krumm, Burkhard'
'Reith, Thomas'

_publ_section_title
;
 Energetic Sila-Nitrocarbamates: Silicon Analogues of Neo-Pentane
 Derivatives.
;
_journal_issue 9
_journal_name_full 'Inorganic chemistry'
_journal_page_first 4683
_journal_page_last 4692
_journal_paper_doi 10.1021/acs.inorgchem.6b00602
_journal_volume 55
_journal_year 2016
_chemical_formula_moiety 'C8 H16 N4 O8 Si'
_chemical_formula_sum 'C8 H16 N4 O8 Si'
_chemical_formula_weight 324.320
_chemical_name_common 'silanetetrayltetrakis(methylene) tetracarbamate'
_chemical_name_systematic 'silanetetrayltetrakis(methylene) tetracarbamate'
_space_group_IT_number 14
_space_group_name_Hall '-P 2ybc'
_space_group_name_H-M_alt 'P 1 21/c 1'
_symmetry_cell_setting monoclinic
_symmetry_Int_Tables_number 14
_symmetry_space_group_name_Hall '-P 2ybc'
_symmetry_space_group_name_H-M 'P 1 21/c 1'
_atom_sites_solution_hydrogens geom
_atom_sites_solution_primary direct
_atom_sites_solution_secondary difmap
_audit_creation_date
;
'Tue Mar 10 16:45:49 2015'
;
_audit_creation_method SHELXL-97
_cell_angle_alpha 90.00
_cell_angle_beta 94.540(6)
_cell_angle_gamma 90.00
_cell_formula_units_Z 4
_cell_length_a 7.3740(4)
_cell_length_b 6.8890(4)
_cell_length_c 26.8818(2)
_cell_measurement_reflns_used 4599
_cell_measurement_temperature 173(2)
_cell_measurement_theta_max 31.8200
_cell_measurement_theta_min 4.8230
_cell_volume 1361.30(11)
_computing_cell_refinement
;
CrysAlisPro, Agilent Technologies,
Version 1.171.37.33 (release 27-03-2014 CrysAlis171 .NET)
(compiled Mar 27 2014,17:12:48)
;
_computing_data_collection
;
CrysAlisPro, Agilent Technologies,
Version 1.171.37.33 (release 27-03-2014 CrysAlis171 .NET)
(compiled Mar 27 2014,17:12:48)
;
_computing_data_reduction
;
CrysAlisPro, Agilent Technologies,
Version 1.171.37.33 (release 27-03-2014 CrysAlis171 .NET)
(compiled Mar 27 2014,17:12:48)
;
_computing_molecular_graphics
;
'ORTEP (M. N. Burnett, C. K. Johnson, ORTEP-III: Oak Ridge Thermal Ellipsoid
# Plot Program for Crystal Structure Illustrations, Oak Ridge National
# Laboratory Report ORNL-6895, 1996). Windows version (L. J. Farrugia, Univ.
# Glasgow) used --- SCHAKAL (E. Keller, University of  Freiburg (Breisgau),
# Germany, 1995)'
;
_computing_publication_material
;PLATON (A. L. Spek, Acta Crystallogr, Sect. A, 1990, 46, C34, 1995 version).
# --- T.B.Cohen, Pure Appl. Chem. 1996,68,2339-2359 (atomic masses).
;
_computing_structure_refinement 'SHELXL-97 (Sheldrick, 1997)'
_computing_structure_solution SIR-97
_diffrn_ambient_temperature 173(2)
_diffrn_detector_area_resol_mean 15.9809
_diffrn_measured_fraction_theta_full 0.995
_diffrn_measured_fraction_theta_max 0.995
_diffrn_measurement_details
;
#__ type_ start__ end____ width___ exp.time_
  1 omega   38.00   96.40   0.8000   10.0000
omega____ theta____ kappa____ phi______ frames
    -       29.7932   57.0000  -30.0000 73

#__ type_ start__ end____ width___ exp.time_
  2 omega   -3.00   86.60   0.8000   10.0000
omega____ theta____ kappa____ phi______ frames
    -       29.7932   77.0000  150.0000 112

#__ type_ start__ end____ width___ exp.time_
  3 omega   14.00   72.40   0.8000   10.0000
omega____ theta____ kappa____ phi______ frames
    -       29.7932  -99.0000  -90.0000 73

#__ type_ start__ end____ width___ exp.time_
  4 omega   40.00   68.80   0.8000   10.0000
omega____ theta____ kappa____ phi______ frames
    -       29.7932  -99.0000  -30.0000 36

#__ type_ start__ end____ width___ exp.time_
  5 omega  -45.00   97.40   0.8000   10.0000
omega____ theta____ kappa____ phi______ frames
    -       29.7932    0.0000  -30.0000 178

#__ type_ start__ end____ width___ exp.time_
  6 omega  -79.00  -55.00   0.8000   10.0000
omega____ theta____ kappa____ phi______ frames
    -      -28.6994  -57.0000 -180.0000 30

#__ type_ start__ end____ width___ exp.time_
  7 omega -109.00  -61.00   0.8000   10.0000
omega____ theta____ kappa____ phi______ frames
    -      -28.6994 -179.0000  -60.0000 60

#__ type_ start__ end____ width___ exp.time_
  8 omega  -96.00  -56.80   0.8000   10.0000
omega____ theta____ kappa____ phi______ frames
    -      -28.6994 -179.0000  120.0000 49

;
_diffrn_measurement_device 'CCD camera on \k-goniostat'
_diffrn_measurement_device_type KappaCCD
_diffrn_measurement_method omega-scan
_diffrn_orient_matrix_UB_11 0.0650207000
_diffrn_orient_matrix_UB_12 -0.0444380000
_diffrn_orient_matrix_UB_13 -0.0144012000
_diffrn_orient_matrix_UB_21 -0.0685915000
_diffrn_orient_matrix_UB_22 -0.0166060000
_diffrn_orient_matrix_UB_23 -0.0195524000
_diffrn_orient_matrix_UB_31 0.0190980000
_diffrn_orient_matrix_UB_32 0.0914005000
_diffrn_orient_matrix_UB_33 -0.0105709000
_diffrn_radiation_collimation 0.5
_diffrn_radiation_monochromator graphite
_diffrn_radiation_source 'fine-focus sealed tube'
_diffrn_radiation_type 'Mo K\a'
_diffrn_radiation_wavelength 0.71073
_diffrn_reflns_av_R_equivalents 0.0238
_diffrn_reflns_av_sigmaI/netI 0.0200
_diffrn_reflns_limit_h_max 9
_diffrn_reflns_limit_h_min -9
_diffrn_reflns_limit_k_max 8
_diffrn_reflns_limit_k_min -8
_diffrn_reflns_limit_l_max 28
_diffrn_reflns_limit_l_min -33
_diffrn_reflns_number 10952
_diffrn_reflns_theta_full 26.37
_diffrn_reflns_theta_max 26.37
_diffrn_reflns_theta_min 4.24
_diffrn_source_current 40
_diffrn_source_type 'Spellman generator'
_diffrn_source_voltage 50
_exptl_absorpt_coefficient_mu 0.220
_exptl_absorpt_correction_T_max 1.00000
_exptl_absorpt_correction_T_min 0.91220
_exptl_absorpt_correction_type multi-scan
_exptl_absorpt_process_details
;
CrysAlisPro, Agilent Technologies,
Version 1.171.37.33 (release 27-03-2014 CrysAlis171 .NET)
(compiled Mar 27 2014,17:12:48)
Empirical absorption correction using spherical harmonics,
 implemented in SCALE3 ABSPACK scaling algorithm.
;
_exptl_crystal_colour colorless
_exptl_crystal_density_diffrn 1.5825
_exptl_crystal_density_method 'not measured'
_exptl_crystal_description block
_exptl_crystal_F_000 680
_exptl_crystal_size_max 0.32
_exptl_crystal_size_mid 0.27
_exptl_crystal_size_min 0.18
_refine_diff_density_max 0.363
_refine_diff_density_min -0.249
_refine_diff_density_rms 0.043
_refine_ls_extinction_method none
_refine_ls_goodness_of_fit_ref 1.065
_refine_ls_hydrogen_treatment mixed
_refine_ls_matrix_type full
_refine_ls_number_parameters 254
_refine_ls_number_reflns 2782
_refine_ls_number_restraints 0
_refine_ls_restrained_S_all 1.065
_refine_ls_R_factor_all 0.0341
_refine_ls_R_factor_gt 0.0297
_refine_ls_shift/su_max 0.001
_refine_ls_shift/su_mean 0.000
_refine_ls_structure_factor_coef Fsqd
_refine_ls_weighting_details 'calc w=1/[\s^2^(Fo^2^)+(0.0352P)^2^+0.5644P] where P=(Fo^2^+2Fc^2^)/3'
_refine_ls_weighting_scheme calc
_refine_ls_wR_factor_gt 0.0728
_refine_ls_wR_factor_ref 0.0756
_reflns_number_gt 2506
_reflns_number_total 2782
_reflns_threshold_expression >2\s(I)
_cod_data_source_file ic6b00602_si_002.cif
_cod_data_source_block 4a
_cod_original_cell_volume 1361.31(13)
_cod_database_code 4347783

loop_
_symmetry_equiv_pos_as_xyz
'x, y, z'
'-x, y+1/2, -z+1/2'
'-x, -y, -z'
'x, -y-1/2, z-1/2'

loop_
_atom_site_label
_atom_site_type_symbol
_atom_site_fract_x
_atom_site_fract_y
_atom_site_fract_z
_atom_site_U_iso_or_equiv
_atom_site_adp_type
_atom_site_occupancy
_atom_site_symmetry_multiplicity
_atom_site_calc_flag
Si1 Si 1.01668(5) 0.15990(5) 0.886968(14) 0.01583(11) Uani 1 1 d
O1 O 0.81016(13) 0.42563(14) 0.82875(4) 0.0199(2) Uani 1 1 d
O7 O 1.29754(13) 0.38062(14) 0.93937(4) 0.0203(2) Uani 1 1 d
O3 O 0.77132(14) -0.12702(15) 0.89821(4) 0.0256(2) Uani 1 1 d
O5 O 1.25505(13) -0.06938(15) 0.83136(4) 0.0242(2) Uani 1 1 d
O8 O 1.29284(14) 0.06942(14) 0.96427(4) 0.0270(3) Uani 1 1 d
O2 O 0.51748(13) 0.38776(15) 0.79740(4) 0.0252(2) Uani 1 1 d
O6 O 0.98835(14) -0.10039(15) 0.78608(4) 0.0283(3) Uani 1 1 d
O4 O 0.76340(13) -0.38612(15) 0.94924(4) 0.0243(2) Uani 1 1 d
N4 N 1.55239(17) 0.2493(2) 0.97441(5) 0.0231(3) Uani 1 1 d
N3 N 1.1922(2) -0.3470(2) 0.79070(6) 0.0313(3) Uani 1 1 d
N2 N 0.51966(17) -0.2987(2) 0.89714(5) 0.0263(3) Uani 1 1 d
N1 N 0.67956(19) 0.6546(2) 0.77998(5) 0.0261(3) Uani 1 1 d
C6 C 1.13524(18) -0.1680(2) 0.80153(5) 0.0200(3) Uani 1 1 d
C1 C 0.79300(19) 0.2410(2) 0.85436(6) 0.0190(3) Uani 1 1 d
C2 C 0.65752(18) 0.4840(2) 0.80131(5) 0.0182(3) Uani 1 1 d
C3 C 0.95169(19) -0.0708(2) 0.91972(6) 0.0212(3) Uani 1 1 d
C8 C 1.37665(19) 0.2213(2) 0.96041(5) 0.0189(3) Uani 1 1 d
C7 C 1.10025(19) 0.3664(2) 0.92922(6) 0.0212(3) Uani 1 1 d
C5 C 1.2011(2) 0.1289(2) 0.84210(6) 0.0223(3) Uani 1 1 d
C4 C 0.69045(19) -0.2793(2) 0.91783(5) 0.0188(3) Uani 1 1 d
H1B H 0.704(2) 0.257(3) 0.8792(7) 0.029(5) Uiso 1 1 d
H7A H 1.047(2) 0.365(3) 0.9602(7) 0.027(4) Uiso 1 1 d
H5B H 1.162(2) 0.191(3) 0.8109(7) 0.028(4) Uiso 1 1 d
H1 H 0.777(3) 0.717(3) 0.7852(7) 0.028(5) Uiso 1 1 d
H8 H 1.610(3) 0.158(3) 0.9909(7) 0.035(5) Uiso 1 1 d
H3A H 1.035(2) -0.175(3) 0.9147(7) 0.028(4) Uiso 1 1 d
H7B H 1.069(2) 0.488(3) 0.9129(7) 0.034(5) Uiso 1 1 d
H1A H 0.750(2) 0.147(3) 0.8309(7) 0.026(4) Uiso 1 1 d
H4 H 0.449(3) -0.386(3) 0.9097(7) 0.032(5) Uiso 1 1 d
H3B H 0.944(2) -0.052(2) 0.9553(7) 0.025(4) Uiso 1 1 d
H6 H 1.121(3) -0.417(3) 0.7710(8) 0.041(6) Uiso 1 1 d
H5A H 1.315(3) 0.190(3) 0.8551(7) 0.036(5) Uiso 1 1 d
H7 H 1.606(3) 0.361(3) 0.9707(7) 0.034(5) Uiso 1 1 d
H5 H 1.297(3) -0.385(3) 0.8011(8) 0.039(5) Uiso 1 1 d
H3 H 0.472(3) -0.202(3) 0.8776(8) 0.047(6) Uiso 1 1 d
H2 H 0.585(3) 0.704(3) 0.7594(8) 0.044(5) Uiso 1 1 d

loop_
_atom_site_aniso_label
_atom_site_aniso_U_11
_atom_site_aniso_U_22
_atom_site_aniso_U_33
_atom_site_aniso_U_23
_atom_site_aniso_U_13
_atom_site_aniso_U_12
Si1 0.01480(19) 0.01369(18) 0.0188(2) 0.00199(14) -0.00028(14) -0.00149(13)
O1 0.0163(5) 0.0194(5) 0.0233(5) 0.0063(4) -0.0032(4) -0.0004(4)
O7 0.0175(5) 0.0172(5) 0.0255(6) 0.0018(4) -0.0033(4) -0.0024(4)
O3 0.0206(5) 0.0270(5) 0.0279(6) 0.0072(5) -0.0069(4) -0.0091(4)
O5 0.0198(5) 0.0260(5) 0.0260(6) -0.0039(4) -0.0022(4) 0.0026(4)
O8 0.0205(5) 0.0176(5) 0.0418(7) 0.0041(5) -0.0032(4) -0.0023(4)
O2 0.0167(5) 0.0270(5) 0.0311(6) 0.0017(5) -0.0040(4) -0.0039(4)
O6 0.0190(5) 0.0248(5) 0.0401(7) 0.0021(5) -0.0037(5) 0.0005(4)
O4 0.0210(5) 0.0230(5) 0.0287(6) 0.0073(4) 0.0011(4) -0.0004(4)
N4 0.0178(6) 0.0199(6) 0.0310(7) 0.0054(6) -0.0019(5) -0.0015(5)
N3 0.0221(7) 0.0266(7) 0.0440(9) -0.0101(6) -0.0036(6) 0.0038(6)
N2 0.0207(6) 0.0257(7) 0.0316(8) 0.0091(6) -0.0031(5) -0.0056(5)
N1 0.0189(6) 0.0288(7) 0.0298(7) 0.0106(6) -0.0040(5) -0.0027(6)
C6 0.0147(7) 0.0233(7) 0.0219(7) 0.0026(6) 0.0019(5) -0.0016(5)
C1 0.0176(7) 0.0169(6) 0.0221(7) 0.0049(6) -0.0004(6) -0.0021(5)
C2 0.0162(6) 0.0225(7) 0.0157(7) -0.0012(5) 0.0004(5) 0.0011(5)
C3 0.0169(7) 0.0192(7) 0.0269(8) 0.0050(6) -0.0024(6) -0.0037(6)
C8 0.0198(7) 0.0169(6) 0.0203(7) -0.0007(5) 0.0025(5) 0.0002(5)
C7 0.0158(7) 0.0185(7) 0.0288(8) -0.0011(6) -0.0017(6) 0.0022(5)
C5 0.0231(7) 0.0204(7) 0.0238(8) -0.0023(6) 0.0042(6) -0.0029(6)
C4 0.0200(7) 0.0178(6) 0.0190(7) -0.0014(6) 0.0030(5) 0.0008(5)

loop_
_atom_type_symbol
_atom_type_description
_atom_type_scat_dispersion_real
_atom_type_scat_dispersion_imag
_atom_type_scat_source
C C 0.0033 0.0016 'International Tables Vol C Tables 4.2.6.8 and 6.1.1.4'
H H 0.0000 0.0000 'International Tables Vol C Tables 4.2.6.8 and 6.1.1.4'
N N 0.0061 0.0033 'International Tables Vol C Tables 4.2.6.8 and 6.1.1.4'
O O 0.0106 0.0060 'International Tables Vol C Tables 4.2.6.8 and 6.1.1.4'
Si Si 0.0817 0.0704 'International Tables Vol C Tables 4.2.6.8 and 6.1.1.4'

loop_
_geom_angle_atom_site_label_1
_geom_angle_atom_site_label_2
_geom_angle_atom_site_label_3
_geom_angle
C1 Si1 C7 106.67(7)
C1 Si1 C3 102.70(6)
C7 Si1 C3 115.68(7)
C1 Si1 C5 112.40(7)
C7 Si1 C5 104.49(7)
C3 Si1 C5 114.85(7)
C2 O1 C1 114.60(10)
C8 O7 C7 114.54(11)
C4 O3 C3 118.23(11)
C6 O5 C5 114.76(11)
C8 N4 H8 117.7(13)
C8 N4 H7 122.1(12)
H8 N4 H7 119.7(18)
C6 N3 H6 117.4(13)
C6 N3 H5 120.7(14)
H6 N3 H5 121.7(19)
C4 N2 H4 118.1(12)
C4 N2 H3 118.5(14)
H4 N2 H3 120.9(18)
C2 N1 H1 121.0(12)
C2 N1 H2 118.3(13)
H1 N1 H2 120.6(18)
O6 C6 O5 122.58(13)
O6 C6 N3 124.14(14)
O5 C6 N3 113.28(13)
O1 C1 Si1 111.85(9)
O1 C1 H1B 108.2(10)
Si1 C1 H1B 109.0(10)
O1 C1 H1A 108.8(11)
Si1 C1 H1A 109.9(10)
H1B C1 H1A 109.0(15)
O2 C2 N1 125.12(13)
O2 C2 O1 122.95(13)
N1 C2 O1 111.93(12)
O3 C3 Si1 107.11(9)
O3 C3 H3A 108.7(11)
Si1 C3 H3A 111.8(11)
O3 C3 H3B 107.6(10)
Si1 C3 H3B 112.4(10)
H3A C3 H3B 109.1(15)
O8 C8 N4 125.82(13)
O8 C8 O7 121.85(13)
N4 C8 O7 112.30(12)
O7 C7 Si1 115.73(9)
O7 C7 H7A 108.2(11)
Si1 C7 H7A 112.3(11)
O7 C7 H7B 103.0(11)
Si1 C7 H7B 109.0(11)
H7A C7 H7B 108.0(15)
O5 C5 Si1 116.85(10)
O5 C5 H5B 108.1(11)
Si1 C5 H5B 108.8(10)
O5 C5 H5A 103.4(11)
Si1 C5 H5A 111.3(11)
H5B C5 H5A 108.0(15)
O4 C4 O3 124.34(13)
O4 C4 N2 125.29(14)
O3 C4 N2 110.36(13)

loop_
_geom_bond_atom_site_label_1
_geom_bond_atom_site_label_2
_geom_bond_distance
Si1 C1 1.8900(15)
Si1 C7 1.8929(15)
Si1 C3 1.8967(15)
Si1 C5 1.8996(15)
O1 C2 1.3570(16)
O1 C1 1.4563(16)
O7 C8 1.3465(17)
O7 C7 1.4621(17)
O3 C4 1.3356(17)
O3 C3 1.4601(17)
O5 C6 1.3315(17)
O5 C5 1.4578(18)
O8 C8 1.2237(17)
O2 C2 1.2245(17)
O6 C6 1.2213(17)
O4 C4 1.2132(17)
N4 C8 1.3345(19)
N4 H8 0.86(2)
N4 H7 0.87(2)
N3 C6 1.342(2)
N3 H6 0.86(2)
N3 H5 0.84(2)
N2 C4 1.3425(19)
N2 H4 0.88(2)
N2 H3 0.90(2)
N1 C2 1.3238(19)
N1 H1 0.843(19)
N1 H2 0.92(2)
C1 H1B 0.980(18)
C1 H1A 0.941(19)
C3 H3A 0.963(18)
C3 H3B 0.972(18)
C7 H7A 0.949(19)
C7 H7B 0.97(2)
C5 H5B 0.966(19)
C5 H5A 0.98(2)

loop_
_geom_torsion_atom_site_label_1
_geom_torsion_atom_site_label_2
_geom_torsion_atom_site_label_3
_geom_torsion_atom_site_label_4
_geom_torsion
C5 O5 C6 O6 -2.9(2)
C5 O5 C6 N3 177.38(13)
C2 O1 C1 Si1 174.97(10)
C7 Si1 C1 O1 54.55(12)
C3 Si1 C1 O1 176.64(10)
C5 Si1 C1 O1 -59.39(12)
C1 O1 C2 O2 -1.47(19)
C1 O1 C2 N1 178.35(12)
C4 O3 C3 Si1 -175.41(10)
C1 Si1 C3 O3 14.16(12)
C7 Si1 C3 O3 129.92(10)
C5 Si1 C3 O3 -108.16(11)
C7 O7 C8 O8 9.4(2)
C7 O7 C8 N4 -172.48(12)
C8 O7 C7 Si1 -58.24(15)
C1 Si1 C7 O7 -151.88(10)
C3 Si1 C7 O7 94.64(12)
C5 Si1 C7 O7 -32.66(13)
C6 O5 C5 Si1 73.99(15)
C1 Si1 C5 O5 -108.01(11)
C7 Si1 C5 O5 136.72(11)
C3 Si1 C5 O5 8.91(14)
C3 O3 C4 O4 -7.5(2)
C3 O3 C4 N2 173.81(13)
